data_7022948
loop_
_publ_author_name
'Li, Di'
'Peng, Ying'
'Geng, Chao'
'Liu, Kaipeng'
'Kong, Dexu'

_publ_section_title
;
 Well-controlled ring-opening polymerization of cyclic esters initiated by
 dialkylaluminum \b-diketiminates.
;
_journal_issue 31
_journal_name_full 'Dalton transactions (Cambridge, England : 2003)'
_journal_page_first 11295
_journal_page_last 11303
_journal_paper_doi 10.1039/c3dt50372k
_journal_volume 42
_journal_year 2013
_chemical_formula_sum 'C15 H31 Al N2 O0'
_chemical_formula_weight 266.40
_chemical_name_systematic
;
?
;
_space_group_IT_number 43
_symmetry_cell_setting orthorhombic
_symmetry_space_group_name_Hall 'F 2 -2d'
_symmetry_space_group_name_H-M 'F d d 2'
_atom_sites_solution_hydrogens geom
_atom_sites_solution_primary direct
_atom_sites_solution_secondary difmap
_audit_creation_method SHELXL-97
_cell_angle_alpha 90.00
_cell_angle_beta 90.00
_cell_angle_gamma 90.00
_cell_formula_units_Z 8
_cell_length_a 17.867(3)
_cell_length_b 23.885(4)
_cell_length_c 8.1825(12)
_cell_measurement_reflns_used 2024
_cell_measurement_temperature 298(2)
_cell_measurement_theta_max 24.896
_cell_measurement_theta_min 2.848
_cell_volume 3491.9(10)
_computing_cell_refinement 'Bruker SMART'
_computing_data_collection 'Bruker SMART'
_computing_data_reduction 'Bruker SMART'
_computing_molecular_graphics 'Bruker SHELXTL'
_computing_publication_material 'Bruker SHELXTL'
_computing_structure_refinement 'Bruker SHELXTL'
_computing_structure_solution 'Bruker SHELXTL'
_diffrn_ambient_temperature 298(2)
_diffrn_measured_fraction_theta_full 1.000
_diffrn_measured_fraction_theta_max 1.000
_diffrn_measurement_device_type 'CCD area detector'
_diffrn_measurement_method 'phi and omega scans'
_diffrn_radiation_monochromator graphite
_diffrn_radiation_source 'fine-focus sealed tube'
_diffrn_radiation_type MoK\a
_diffrn_radiation_wavelength 0.71073
_diffrn_reflns_av_R_equivalents 0.0203
_diffrn_reflns_av_unetI/netI 0.0196
_diffrn_reflns_limit_h_max 21
_diffrn_reflns_limit_h_min -20
_diffrn_reflns_limit_k_max 28
_diffrn_reflns_limit_k_min -21
_diffrn_reflns_limit_l_max 9
_diffrn_reflns_limit_l_min -9
_diffrn_reflns_number 4727
_diffrn_reflns_theta_full 25.00
_diffrn_reflns_theta_max 25.00
_diffrn_reflns_theta_min 2.85
_exptl_absorpt_coefficient_mu 0.105
_exptl_absorpt_correction_T_max 0.9813
_exptl_absorpt_correction_T_min 0.9395
_exptl_absorpt_correction_type none
_exptl_crystal_colour 'transparent white'
_exptl_crystal_density_diffrn 1.013
_exptl_crystal_density_method 'not measured'
_exptl_crystal_description block
_exptl_crystal_F_000 1184
_exptl_crystal_size_max 0.60
_exptl_crystal_size_mid 0.22
_exptl_crystal_size_min 0.18
_refine_diff_density_max 0.131
_refine_diff_density_min -0.129
_refine_diff_density_rms 0.032
_refine_ls_abs_structure_details 'Flack H D (1983), Acta Cryst. A39, 876-881'
_refine_ls_abs_structure_Flack 0.2(3)
_refine_ls_extinction_method none
_refine_ls_goodness_of_fit_ref 1.076
_refine_ls_hydrogen_treatment mixed
_refine_ls_matrix_type full
_refine_ls_number_parameters 88
_refine_ls_number_reflns 1506
_refine_ls_number_restraints 7
_refine_ls_restrained_S_all 1.501
_refine_ls_R_factor_all 0.0390
_refine_ls_R_factor_gt 0.0365
_refine_ls_shift/su_max 0.001
_refine_ls_shift/su_mean 0.000
_refine_ls_structure_factor_coef Fsqd
_refine_ls_weighting_details 'calc w=1/[\s^2^(Fo^2^)+(0.0742P)^2^+0.0000P] where P=(Fo^2^+2Fc^2^)/3'
_refine_ls_weighting_scheme calc
_refine_ls_wR_factor_gt 0.0982
_refine_ls_wR_factor_ref 0.1009
_reflns_number_gt 1416
_reflns_number_total 1506
_reflns_threshold_expression >2sigma(I)
_cod_data_source_file c3dt50372k.txt
_cod_data_source_block p
_cod_depositor_comments
;
The following automatic conversions were performed:

'_symmetry_cell_setting' value 'Orthorhombic' changed to
'orthorhombic' according to
/home/saulius/struct/CIF-dictionaries/cif_core.dic dictionary named
'cif_core.dic' version 2.4.2 from 2011-04-26.

Automatic conversion script
Id: cif_fix_values 1891 2012-01-12 08:04:46Z andrius 
;
_cod_original_cell_volume 3491.9(9)
_cod_original_sg_symbol_H-M Fdd2
_cod_database_code 7022948

loop_
_symmetry_equiv_pos_as_xyz
'x, y, z'
'-x, -y, z'
'x+1/4, -y+1/4, z+1/4'
'-x+1/4, y+1/4, z+1/4'
'x, y+1/2, z+1/2'
'-x, -y+1/2, z+1/2'
'x+1/4, -y+3/4, z+3/4'
'-x+1/4, y+3/4, z+3/4'
'x+1/2, y, z+1/2'
'-x+1/2, -y, z+1/2'
'x+3/4, -y+1/4, z+3/4'
'-x+3/4, y+1/4, z+3/4'
'x+1/2, y+1/2, z'
'-x+1/2, -y+1/2, z'
'x+3/4, -y+3/4, z+1/4'
'-x+3/4, y+3/4, z+1/4'

loop_
_atom_site_label
_atom_site_type_symbol
_atom_site_fract_x
_atom_site_fract_y
_atom_site_fract_z
_atom_site_U_iso_or_equiv
_atom_site_adp_type
_atom_site_occupancy
_atom_site_symmetry_multiplicity
_atom_site_calc_flag
_atom_site_refinement_flags
Al1 Al 0.0000 0.0000 0.16987(10) 0.0453(3) Uani 1 2 d S
N1 N -0.07218(11) -0.03212(8) 0.0210(3) 0.0495(5) Uani 1 1 d .
C1 C -0.04723(19) 0.06214(13) 0.2935(4) 0.0712(8) Uani 1 1 d .
H1A H -0.0963 0.0692 0.2504 0.107 Uiso 1 1 calc R
H1B H -0.0171 0.0953 0.2831 0.107 Uiso 1 1 calc R
H1C H -0.0511 0.0520 0.4067 0.107 Uiso 1 1 calc R
C2 C -0.06074(14) -0.02918(11) -0.1387(3) 0.0519(6) Uani 1 1 d .
C3 C -0.1082(2) -0.0558(2) -0.2703(5) 0.0949(12) Uani 1 1 d .
H3A H -0.1527 -0.0712 -0.2222 0.142 Uiso 1 1 calc R
H3B H -0.0803 -0.0852 -0.3224 0.142 Uiso 1 1 calc R
H3C H -0.1217 -0.0281 -0.3499 0.142 Uiso 1 1 calc R
C4 C 0.0000 0.0000 -0.2077(4) 0.0518(8) Uani 1 2 d S
H4A H 0.0000 0.0000 -0.3214 0.062 Uiso 1 2 calc SR
C5 C -0.13966(17) -0.06231(15) 0.0881(5) 0.0754(9) Uani 1 1 d .
C6 C -0.21220(19) -0.0360(3) 0.0272(10) 0.146(3) Uani 1 1 d .
H6A H -0.2016 -0.0001 -0.0203 0.219 Uiso 1 1 calc R
H6B H -0.2461 -0.0314 0.1172 0.219 Uiso 1 1 calc R
H6C H -0.2345 -0.0598 -0.0536 0.219 Uiso 1 1 calc R
C7 C -0.1418(2) -0.0549(2) 0.2732(6) 0.1043(14) Uani 1 1 d .
H7A H -0.1492 -0.0161 0.2990 0.156 Uiso 1 1 calc R
H7B H -0.0954 -0.0674 0.3194 0.156 Uiso 1 1 calc R
H7C H -0.1822 -0.0766 0.3177 0.156 Uiso 1 1 calc R
C8 C -0.1325(3) -0.12572(16) 0.0609(9) 0.1214(18) Uani 1 1 d .
H8A H -0.0878 -0.1391 0.1130 0.182 Uiso 1 1 calc R
H8B H -0.1300 -0.1334 -0.0541 0.182 Uiso 1 1 calc R
H8C H -0.1752 -0.1443 0.1069 0.182 Uiso 1 1 calc R

loop_
_atom_site_aniso_label
_atom_site_aniso_U_11
_atom_site_aniso_U_22
_atom_site_aniso_U_33
_atom_site_aniso_U_23
_atom_site_aniso_U_13
_atom_site_aniso_U_12
Al1 0.0616(5) 0.0417(5) 0.0325(5) 0.000 0.000 0.0061(4)
N1 0.0549(11) 0.0464(11) 0.0470(12) 0.0022(9) 0.0009(9) -0.0012(8)
C1 0.102(2) 0.0611(15) 0.0505(16) -0.0066(14) 0.0082(16) 0.0190(16)
C2 0.0607(13) 0.0505(15) 0.0444(14) -0.0050(10) -0.0114(11) 0.0054(12)
C3 0.104(3) 0.108(3) 0.073(2) -0.0156(19) -0.030(2) -0.018(2)
C4 0.073(2) 0.052(2) 0.0303(17) 0.000 0.000 0.0083(15)
C5 0.0615(16) 0.080(2) 0.085(2) 0.0098(18) 0.0068(15) -0.0187(14)
C6 0.059(2) 0.213(7) 0.165(5) 0.068(5) 0.015(3) 0.003(3)
C7 0.104(3) 0.121(3) 0.088(3) 0.017(3) 0.041(2) -0.024(2)
C8 0.133(3) 0.076(2) 0.155(5) -0.002(3) 0.020(4) -0.045(3)

loop_
_atom_type_symbol
_atom_type_description
_atom_type_scat_dispersion_real
_atom_type_scat_dispersion_imag
_atom_type_scat_source
C C 0.0033 0.0016 'International Tables Vol C Tables 4.2.6.8 and 6.1.1.4'
H H 0.0000 0.0000 'International Tables Vol C Tables 4.2.6.8 and 6.1.1.4'
N N 0.0061 0.0033 'International Tables Vol C Tables 4.2.6.8 and 6.1.1.4'
O O 0.0106 0.0060 'International Tables Vol C Tables 4.2.6.8 and 6.1.1.4'
Al Al 0.0645 0.0514 'International Tables Vol C Tables 4.2.6.8 and 6.1.1.4'

loop_
_geom_angle_atom_site_label_1
_geom_angle_atom_site_label_2
_geom_angle_atom_site_label_3
_geom_angle
_geom_angle_site_symmetry_1
_geom_angle_site_symmetry_3
N1 Al1 N1 101.84(13) . 2
N1 Al1 C1 107.95(12) . 2
N1 Al1 C1 109.53(12) 2 2
N1 Al1 C1 109.53(12) . .
N1 Al1 C1 107.95(12) 2 .
C1 Al1 C1 118.7(2) 2 .
C2 N1 C5 120.5(3) . .
C2 N1 Al1 119.87(17) . .
C5 N1 Al1 119.6(2) . .
N1 C2 C4 122.7(2) . .
N1 C2 C3 126.4(3) . .
C4 C2 C3 110.8(3) . .
C2 C4 C2 132.7(3) 2 .
N1 C5 C7 109.1(3) . .
N1 C5 C8 110.6(3) . .
C7 C5 C8 105.0(4) . .
N1 C5 C6 111.3(3) . .
C7 C5 C6 104.8(4) . .
C8 C5 C6 115.5(4) . .

loop_
_geom_bond_atom_site_label_1
_geom_bond_atom_site_label_2
_geom_bond_distance
_geom_bond_site_symmetry_2
Al1 N1 1.933(2) .
Al1 N1 1.933(2) 2
Al1 C1 1.984(3) 2
Al1 C1 1.984(3) .
N1 C2 1.324(3) .
N1 C5 1.508(4) .
C2 C4 1.408(3) .
C2 C3 1.511(4) .
C4 C2 1.408(3) 2
C5 C7 1.526(6) .
C5 C8 1.536(6) .
C5 C6 1.525(6) .
